data_7247314
loop_
_publ_author_name
'Dutta, Dipjyoti'
'Gogoi, Anamika'
'Dutta, Rupjyoti'
'Harmalkar, Sarvesh S.'
'Lama, Prem'
'Dey, Sandeep Kumar'

_publ_section_title
;
 C--H hydrogen bond and halogen bond directed self-assembly of ethereal
 podands and C--X&#x22EF;F&#x2212;/HF2&#x2212; halogen bonding in solution
;
_journal_issue 40
_journal_name_full CrystEngComm
_journal_page_first 5650
_journal_page_last 5659
_journal_paper_doi 10.1039/D3CE00599B
_journal_volume 25
_journal_year 2023
_chemical_formula_sum 'C30 H27 Cl3 O3'
_chemical_formula_weight 541.87
_chemical_melting_point 543
_chemical_name_systematic 1,3,5-tris(4-chloro-phenoxymethyl)mesitylene
_space_group_crystal_system triclinic
_space_group_IT_number 2
_space_group_name_Hall '-P 1'
_space_group_name_H-M_alt 'P -1'
_atom_sites_solution_hydrogens geom
_audit_creation_method SHELXL-2018/3
_audit_update_record
;
2023-06-09 deposited with the CCDC.	2023-09-04 downloaded from the CCDC.
;
_cell_angle_alpha 75.714(3)
_cell_angle_beta 89.665(3)
_cell_angle_gamma 77.614(3)
_cell_formula_units_Z 2
_cell_length_a 9.4393(10)
_cell_length_b 11.7938(12)
_cell_length_c 12.8424(12)
_cell_measurement_reflns_used 9950
_cell_measurement_temperature 296(2)
_cell_measurement_theta_max 25.79
_cell_measurement_theta_min 2.54
_cell_volume 1351.5(2)
_computing_structure_refinement 'SHELXL-2018/3 (Sheldrick, 2018)'
_computing_structure_solution 'SHELXT 2018/2 (Sheldrick, 2018)'
_diffrn_ambient_temperature 296(2)
_diffrn_measured_fraction_theta_full 0.999
_diffrn_measured_fraction_theta_max 0.999
_diffrn_measurement_device_type 'Bruker D8 Quest'
_diffrn_measurement_method '\f and \w scans'
_diffrn_radiation_type MoK\a
_diffrn_radiation_wavelength 0.71073
_diffrn_reflns_av_R_equivalents 0.0522
_diffrn_reflns_av_unetI/netI 0.0342
_diffrn_reflns_Laue_measured_fraction_full 0.999
_diffrn_reflns_Laue_measured_fraction_max 0.999
_diffrn_reflns_limit_h_max 12
_diffrn_reflns_limit_h_min -12
_diffrn_reflns_limit_k_max 15
_diffrn_reflns_limit_k_min -15
_diffrn_reflns_limit_l_max 17
_diffrn_reflns_limit_l_min -17
_diffrn_reflns_number 56924
_diffrn_reflns_point_group_measured_fraction_full 0.999
_diffrn_reflns_point_group_measured_fraction_max 0.999
_diffrn_reflns_theta_full 25.242
_diffrn_reflns_theta_max 28.316
_diffrn_reflns_theta_min 2.540
_exptl_absorpt_coefficient_mu 0.369
_exptl_absorpt_correction_type multi-scan
_exptl_absorpt_process_details SADABS
_exptl_crystal_colour colourless
_exptl_crystal_density_diffrn 1.331
_exptl_crystal_description block
_exptl_crystal_F_000 564
_exptl_crystal_recrystallization_method 'Re-crystallisation from solvent: acetone ethanol'
_exptl_crystal_size_max 0.5
_exptl_crystal_size_mid 0.4
_exptl_crystal_size_min 0.3
_exptl_transmission_factor_max 0.7457
_exptl_transmission_factor_min 0.7027
_refine_diff_density_max 0.448
_refine_diff_density_min -0.439
_refine_diff_density_rms 0.055
_refine_ls_extinction_method none
_refine_ls_goodness_of_fit_ref 1.087
_refine_ls_hydrogen_treatment constr
_refine_ls_matrix_type full
_refine_ls_number_parameters 328
_refine_ls_number_reflns 6718
_refine_ls_number_restraints 0
_refine_ls_restrained_S_all 1.087
_refine_ls_R_factor_all 0.1039
_refine_ls_R_factor_gt 0.0731
_refine_ls_shift/su_max 0.001
_refine_ls_shift/su_mean 0.000
_refine_ls_structure_factor_coef Fsqd
_refine_ls_weighting_details 'w=1/[\s^2^(Fo^2^)+(0.0601P)^2^+1.2764P] where P=(Fo^2^+2Fc^2^)/3'
_refine_ls_weighting_scheme calc
_refine_ls_wR_factor_gt 0.1590
_refine_ls_wR_factor_ref 0.1749
_reflns_Friedel_coverage 0.000
_reflns_number_gt 4863
_reflns_number_total 6718
_reflns_threshold_expression 'I > 2\s(I)'
_cod_data_source_file d3ce00599b2.cif
_cod_data_source_block POD_Cl
_cod_depositor_comments 'Adding full bibliography for 7247314--7247317.cif.'
_cod_database_code 7247314
_shelx_shelxl_version_number 2018/3
_shelx_space_group_comment
;
The symmetry employed for this shelxl refinement is uniquely defined
by the following loop, which should always be used as a source of
symmetry information in preference to the above space-group names.
They are only intended as comments.
;

loop_
_space_group_symop_operation_xyz
'x, y, z'
'-x, -y, -z'

loop_
_atom_site_label
_atom_site_type_symbol
_atom_site_fract_x
_atom_site_fract_y
_atom_site_fract_z
_atom_site_U_iso_or_equiv
_atom_site_adp_type
_atom_site_occupancy
_atom_site_site_symmetry_order
_atom_site_calc_flag
_atom_site_refinement_flags_posn
_atom_site_refinement_flags_adp
_atom_site_refinement_flags_occupancy
_atom_site_disorder_assembly
_atom_site_disorder_group
Cl1 Cl 0.57973(11) -0.05793(8) 1.22356(7) 0.0649(3) Uani 1 1 d . . . . .
Cl2 Cl 1.14257(10) 0.97054(9) 0.65707(10) 0.0763(3) Uani 1 1 d . . . . .
Cl3 Cl 0.01403(13) 0.70831(14) -0.09245(8) 0.1000(5) Uani 1 1 d . . . . .
O1 O 0.4538(2) 0.34915(19) 0.84356(16) 0.0510(5) Uani 1 1 d . . . . .
O2 O 0.6705(2) 0.72958(18) 0.6165(2) 0.0540(6) Uani 1 1 d . . . . .
O3 O 0.1634(2) 0.65714(19) 0.36253(16) 0.0471(5) Uani 1 1 d . . . . .
C1 C 0.5381(4) 0.0657(3) 1.1117(2) 0.0450(7) Uani 1 1 d . . . . .
C8 C 0.3325(3) 0.5207(2) 0.7168(2) 0.0354(6) Uani 1 1 d . . . . .
C9 C 0.4079(3) 0.6094(2) 0.7211(2) 0.0363(6) Uani 1 1 d . . . . .
C10 C 0.4580(4) 0.6208(3) 0.8298(3) 0.0608(9) Uani 1 1 d . . . . .
H10A H 0.544426 0.652125 0.822032 0.091 Uiso 1 1 calc R U . . .
H10B H 0.478152 0.543358 0.879909 0.091 Uiso 1 1 calc R U . . .
H10C H 0.383042 0.674230 0.856058 0.091 Uiso 1 1 calc R U . . .
C11 C 0.4374(3) 0.6857(2) 0.6258(2) 0.0362(6) Uani 1 1 d . . . . .
C12 C 0.5210(3) 0.7815(2) 0.6286(3) 0.0442(7) Uani 1 1 d . . . . .
H12A H 0.486085 0.852329 0.570532 0.053 Uiso 1 1 calc R U . . .
H12B H 0.509719 0.803946 0.696450 0.053 Uiso 1 1 calc R U . . .
C13 C 0.7729(3) 0.7943(2) 0.6235(2) 0.0398(6) Uani 1 1 d . . . . .
C14 C 0.9147(3) 0.7368(3) 0.6148(3) 0.0588(9) Uani 1 1 d . . . . .
H14 H 0.933996 0.660455 0.602836 0.071 Uiso 1 1 calc R U . . .
C15 C 1.0276(3) 0.7913(3) 0.6237(3) 0.0557(8) Uani 1 1 d . . . . .
H15 H 1.122829 0.751926 0.618325 0.067 Uiso 1 1 calc R U . . .
C16 C 0.9987(3) 0.9039(3) 0.6406(3) 0.0461(7) Uani 1 1 d . . . . .
C17 C 0.8590(3) 0.9623(3) 0.6485(3) 0.0554(8) Uani 1 1 d . . . . .
H17 H 0.840543 1.038722 0.660184 0.066 Uiso 1 1 calc R U . . .
C18 C 0.7445(3) 0.9080(2) 0.6393(3) 0.0457(7) Uani 1 1 d . . . . .
H18 H 0.649363 0.948261 0.643795 0.055 Uiso 1 1 calc R U . . .
C19 C 0.3967(3) 0.6710(2) 0.5255(2) 0.0346(6) Uani 1 1 d . . . . .
C20 C 0.4350(3) 0.7487(3) 0.4219(3) 0.0513(8) Uani 1 1 d . . . . .
H20A H 0.349698 0.806670 0.388628 0.077 Uiso 1 1 calc R U . . .
H20B H 0.472326 0.699488 0.374190 0.077 Uiso 1 1 calc R U . . .
H20C H 0.507298 0.789418 0.436910 0.077 Uiso 1 1 calc R U . . .
C21 C 0.3198(3) 0.5820(2) 0.5226(2) 0.0336(5) Uani 1 1 d . . . . .
C22 C 0.2836(3) 0.5629(2) 0.4148(2) 0.0404(6) Uani 1 1 d . . . . .
H22A H 0.367210 0.563752 0.370616 0.048 Uiso 1 1 calc R U . . .
H22B H 0.258115 0.485663 0.424573 0.048 Uiso 1 1 calc R U . . .
C23 C 0.1306(3) 0.6622(3) 0.2579(2) 0.0412(6) Uani 1 1 d . . . . .
C24 C 0.0385(3) 0.7666(3) 0.1997(3) 0.0524(8) Uani 1 1 d . . . . .
H24 H 0.001513 0.827846 0.232737 0.063 Uiso 1 1 calc R U . . .
C25 C 0.0016(4) 0.7798(3) 0.0926(3) 0.0606(9) Uani 1 1 d . . . . .
H25 H -0.059718 0.850079 0.053646 0.073 Uiso 1 1 calc R U . . .
C26 C 0.0551(4) 0.6898(4) 0.0442(3) 0.0595(9) Uani 1 1 d . . . . .
C27 C 0.1427(4) 0.5851(4) 0.1014(3) 0.0610(9) Uani 1 1 d . . . . .
H27 H 0.176721 0.523358 0.068230 0.073 Uiso 1 1 calc R U . . .
C28 C 0.1809(3) 0.5708(3) 0.2088(2) 0.0507(7) Uani 1 1 d . . . . .
H28 H 0.240391 0.499466 0.247686 0.061 Uiso 1 1 calc R U . . .
C29 C 0.2833(3) 0.5089(2) 0.6176(2) 0.0342(5) Uani 1 1 d . . . . .
C30 C 0.1916(4) 0.4193(3) 0.6139(3) 0.0539(8) Uani 1 1 d . . . . .
H30A H 0.133037 0.445333 0.547981 0.081 Uiso 1 1 calc R U . . .
H30B H 0.129898 0.413264 0.673804 0.081 Uiso 1 1 calc R U . . .
H30C H 0.253768 0.342245 0.617618 0.081 Uiso 1 1 calc R U . . .
C2 C 0.6476(4) 0.0963(3) 1.0469(3) 0.0542(8) Uani 1 1 d . . . . .
H2 H 0.742688 0.052702 1.063091 0.065 Uiso 1 1 calc R U . . .
C3 C 0.6150(3) 0.1914(3) 0.9584(3) 0.0514(8) Uani 1 1 d . . . . .
H3 H 0.688386 0.211775 0.913739 0.062 Uiso 1 1 calc R U . . .
C4 C 0.4742(3) 0.2576(3) 0.9347(2) 0.0405(6) Uani 1 1 d . . . . .
C5 C 0.3645(3) 0.2281(3) 1.0013(2) 0.0458(7) Uani 1 1 d . . . . .
H5 H 0.269823 0.273086 0.986899 0.055 Uiso 1 1 calc R U . . .
C6 C 0.3987(4) 0.1299(3) 1.0903(2) 0.0509(8) Uani 1 1 d . . . . .
H6 H 0.326065 0.108183 1.135126 0.061 Uiso 1 1 calc R U . . .
C7 C 0.3150(3) 0.4309(3) 0.8197(2) 0.0442(7) Uani 1 1 d . . . . .
H7A H 0.289419 0.470285 0.877234 0.053 Uiso 1 1 calc R U . . .
H7B H 0.240060 0.389058 0.809850 0.053 Uiso 1 1 calc R U . . .

loop_
_atom_site_aniso_label
_atom_site_aniso_U_11
_atom_site_aniso_U_22
_atom_site_aniso_U_33
_atom_site_aniso_U_23
_atom_site_aniso_U_13
_atom_site_aniso_U_12
Cl1 0.0909(7) 0.0500(5) 0.0478(4) 0.0032(3) -0.0046(4) -0.0202(4)
Cl2 0.0457(5) 0.0809(7) 0.1197(9) -0.0446(6) 0.0008(5) -0.0285(4)
Cl3 0.0759(7) 0.1718(13) 0.0407(5) -0.0218(6) -0.0097(4) -0.0077(7)
O1 0.0433(11) 0.0519(12) 0.0450(11) 0.0064(9) 0.0127(9) -0.0045(9)
O2 0.0307(10) 0.0392(11) 0.1001(18) -0.0310(11) 0.0067(10) -0.0094(8)
O3 0.0422(11) 0.0548(12) 0.0407(11) -0.0186(9) -0.0066(8) 0.0051(9)
C1 0.0623(19) 0.0383(15) 0.0375(14) -0.0066(12) -0.0027(13) -0.0209(14)
C8 0.0291(12) 0.0383(14) 0.0366(14) -0.0071(11) 0.0038(10) -0.0052(10)
C9 0.0310(13) 0.0382(14) 0.0400(14) -0.0146(11) 0.0010(11) -0.0027(11)
C10 0.069(2) 0.073(2) 0.0497(19) -0.0258(17) -0.0026(16) -0.0217(19)
C11 0.0274(12) 0.0312(13) 0.0503(16) -0.0136(11) 0.0049(11) -0.0035(10)
C12 0.0331(14) 0.0356(14) 0.0653(19) -0.0160(13) 0.0043(13) -0.0068(11)
C13 0.0312(13) 0.0389(14) 0.0514(16) -0.0142(12) 0.0005(12) -0.0090(11)
C14 0.0373(16) 0.0456(17) 0.103(3) -0.0374(18) 0.0062(17) -0.0067(13)
C15 0.0294(14) 0.0576(19) 0.086(2) -0.0318(18) 0.0048(15) -0.0050(13)
C16 0.0356(14) 0.0529(17) 0.0549(18) -0.0176(14) -0.0017(13) -0.0159(13)
C17 0.0431(17) 0.0401(16) 0.088(3) -0.0264(16) 0.0038(16) -0.0085(13)
C18 0.0325(14) 0.0368(15) 0.069(2) -0.0171(14) 0.0060(13) -0.0055(11)
C19 0.0276(12) 0.0297(12) 0.0415(14) -0.0036(11) 0.0072(10) -0.0018(10)
C20 0.0497(17) 0.0439(16) 0.0519(18) 0.0030(14) 0.0057(14) -0.0098(14)
C21 0.0281(12) 0.0332(13) 0.0363(13) -0.0078(10) 0.0025(10) -0.0013(10)
C22 0.0390(14) 0.0396(14) 0.0380(14) -0.0087(11) 0.0017(11) 0.0000(12)
C23 0.0331(14) 0.0494(16) 0.0408(15) -0.0106(13) 0.0007(11) -0.0095(12)
C24 0.0403(16) 0.0564(19) 0.0558(19) -0.0134(15) -0.0048(14) -0.0013(14)
C25 0.0413(17) 0.069(2) 0.056(2) 0.0018(17) -0.0118(15) 0.0000(16)
C26 0.0449(17) 0.093(3) 0.0377(16) -0.0114(17) -0.0026(13) -0.0146(18)
C27 0.062(2) 0.078(2) 0.0458(18) -0.0263(17) 0.0029(16) -0.0093(18)
C28 0.0517(18) 0.0545(18) 0.0416(16) -0.0118(14) -0.0011(13) -0.0029(14)
C29 0.0306(12) 0.0331(13) 0.0389(14) -0.0091(11) 0.0046(10) -0.0069(10)
C30 0.0563(19) 0.063(2) 0.0524(18) -0.0144(15) 0.0077(15) -0.0346(16)
C2 0.0497(18) 0.0483(18) 0.058(2) -0.0081(15) 0.0025(15) -0.0035(14)
C3 0.0448(17) 0.0529(18) 0.0511(18) -0.0035(14) 0.0116(14) -0.0109(14)
C4 0.0443(15) 0.0439(15) 0.0346(14) -0.0074(12) 0.0039(11) -0.0151(12)
C5 0.0405(15) 0.0580(18) 0.0381(15) -0.0047(13) 0.0017(12) -0.0175(13)
C6 0.0556(19) 0.065(2) 0.0368(15) -0.0048(14) 0.0034(13) -0.0314(16)
C7 0.0379(15) 0.0515(17) 0.0398(15) -0.0056(13) 0.0076(12) -0.0093(13)

loop_
_atom_type_symbol
_atom_type_description
_atom_type_scat_dispersion_real
_atom_type_scat_dispersion_imag
_atom_type_scat_source
C C 0.0033 0.0016 'International Tables Vol C Tables 4.2.6.8 and 6.1.1.4'
H H 0.0000 0.0000 'International Tables Vol C Tables 4.2.6.8 and 6.1.1.4'
Cl Cl 0.1484 0.1585 'International Tables Vol C Tables 4.2.6.8 and 6.1.1.4'
O O 0.0106 0.0060 'International Tables Vol C Tables 4.2.6.8 and 6.1.1.4'

loop_
_geom_angle_atom_site_label_1
_geom_angle_atom_site_label_2
_geom_angle_atom_site_label_3
_geom_angle
_geom_angle_site_symmetry_1
_geom_angle_site_symmetry_3
_geom_angle_publ_flag
C4 O1 C7 119.3(2) . . ?
C13 O2 C12 118.7(2) . . ?
C23 O3 C22 116.1(2) . . ?
C6 C1 C2 121.1(3) . . ?
C6 C1 Cl1 119.8(2) . . ?
C2 C1 Cl1 119.1(3) . . ?
C9 C8 C29 120.9(2) . . ?
C9 C8 C7 118.9(2) . . ?
C29 C8 C7 120.0(2) . . ?
C11 C9 C8 119.6(2) . . ?
C11 C9 C10 120.8(3) . . ?
C8 C9 C10 119.6(3) . . ?
C9 C11 C19 120.5(2) . . ?
C9 C11 C12 120.5(3) . . ?
C19 C11 C12 118.9(2) . . ?
O2 C12 C11 106.1(2) . . ?
O2 C13 C18 125.2(2) . . ?
O2 C13 C14 115.3(2) . . ?
C18 C13 C14 119.5(3) . . ?
C15 C14 C13 120.7(3) . . ?
C16 C15 C14 119.5(3) . . ?
C17 C16 C15 120.5(3) . . ?
C17 C16 Cl2 120.1(2) . . ?
C15 C16 Cl2 119.4(2) . . ?
C16 C17 C18 120.4(3) . . ?
C13 C18 C17 119.4(3) . . ?
C21 C19 C11 119.1(2) . . ?
C21 C19 C20 119.9(3) . . ?
C11 C19 C20 121.0(2) . . ?
C29 C21 C19 120.9(2) . . ?
C29 C21 C22 120.5(2) . . ?
C19 C21 C22 118.6(2) . . ?
O3 C22 C21 109.1(2) . . ?
O3 C23 C28 124.2(3) . . ?
O3 C23 C24 116.4(3) . . ?
C28 C23 C24 119.3(3) . . ?
C25 C24 C23 120.1(3) . . ?
C26 C25 C24 120.0(3) . . ?
C25 C26 C27 120.5(3) . . ?
C25 C26 Cl3 120.1(3) . . ?
C27 C26 Cl3 119.4(3) . . ?
C26 C27 C28 120.1(3) . . ?
C23 C28 C27 119.9(3) . . ?
C21 C29 C8 118.9(2) . . ?
C21 C29 C30 120.6(2) . . ?
C8 C29 C30 120.6(2) . . ?
C3 C2 C1 119.3(3) . . ?
C2 C3 C4 120.7(3) . . ?
O1 C4 C3 115.7(2) . . ?
O1 C4 C5 124.4(3) . . ?
C3 C4 C5 119.9(3) . . ?
C4 C5 C6 118.9(3) . . ?
C1 C6 C5 120.2(3) . . ?
O1 C7 C8 105.1(2) . . ?

loop_
_geom_bond_atom_site_label_1
_geom_bond_atom_site_label_2
_geom_bond_distance
_geom_bond_site_symmetry_2
_geom_bond_publ_flag
Cl1 C1 1.752(3) . ?
Cl2 C16 1.746(3) . ?
Cl3 C26 1.749(3) . ?
O1 C4 1.365(3) . ?
O1 C7 1.434(3) . ?
O2 C13 1.370(3) . ?
O2 C12 1.437(3) . ?
O3 C23 1.365(3) . ?
O3 C22 1.439(3) . ?
C1 C6 1.362(4) . ?
C1 C2 1.376(4) . ?
C8 C9 1.397(4) . ?
C8 C29 1.407(4) . ?
C8 C7 1.509(4) . ?
C9 C11 1.395(4) . ?
C9 C10 1.523(4) . ?
C11 C19 1.409(4) . ?
C11 C12 1.517(4) . ?
C13 C18 1.375(4) . ?
C13 C14 1.382(4) . ?
C14 C15 1.377(4) . ?
C15 C16 1.367(4) . ?
C16 C17 1.366(4) . ?
C17 C18 1.388(4) . ?
C19 C21 1.406(4) . ?
C19 C20 1.508(4) . ?
C21 C29 1.399(4) . ?
C21 C22 1.508(4) . ?
C23 C28 1.378(4) . ?
C23 C24 1.387(4) . ?
C24 C25 1.383(5) . ?
C25 C26 1.365(5) . ?
C26 C27 1.367(5) . ?
C27 C28 1.389(4) . ?
C29 C30 1.511(4) . ?
C2 C3 1.368(4) . ?
C3 C4 1.382(4) . ?
C4 C5 1.386(4) . ?
C5 C6 1.393(4) . ?
